data_8100215
loop_
_publ_author_name
'Bozopoulos, Anastasios'
'Kavounis, Constantin A.'

_publ_section_title
;
Crystal structure of triphenyliodomethylphosphonium dichloroiodate, 
[(C~6~H~5~)~3~PCH~2~I](Cl~2~I)
;
_journal_issue 4
_journal_name_full 'Zeitschrift f\"ur Kristallographie - New Crystal Structures'
_journal_page_first 501
_journal_page_last 502
_journal_volume 219
_journal_year 2004
_chemical_formula_sum 'C19 H17 Cl2 I2 P'
_chemical_formula_weight 601.00
_space_group_IT_number 14
_symmetry_cell_setting monoclinic
_symmetry_space_group_name_Hall '-P 2yn'
_symmetry_space_group_name_H-M 'P 1 21/n 1'
_cell_angle_alpha 90.00
_cell_angle_beta 103.55(2)
_cell_angle_gamma 90.00
_cell_formula_units_Z 4
_cell_length_a 15.482(4)
_cell_length_b 7.881(5)
_cell_length_c 17.643(7)
_cell_measurement_temperature 293(2)
_cell_volume 2092.7(17)
_diffrn_ambient_temperature 293(2)
_exptl_crystal_density_diffrn 1.908
_cod_original_sg_symbol_H-M 'P 21/n'
_cod_database_code 8100215

loop_
_symmetry_equiv_pos_as_xyz
'x, y, z'
'x+1/2, -y+1/2, z+1/2'
'-x, -y, -z'
'-x-1/2, y-1/2, -z-1/2'

loop_
_atom_site_label
_atom_site_type_symbol
_atom_site_fract_x
_atom_site_fract_y
_atom_site_fract_z
_atom_site_U_iso_or_equiv
_atom_site_adp_type
_atom_site_occupancy
_atom_site_symmetry_multiplicity
_atom_site_Wyckoff_symbol
_atom_site_calc_flag
_atom_site_refinement_flags
_atom_site_disorder_assembly
_atom_site_disorder_group
I2 I 0.24811(3) 0.20477(5) 1.01149(2) 0.04761(15) Uani 1 4 e d . . .
Cl1 Cl 0.16753(16) 0.2690(3) 1.12042(12) 0.0747(5) Uani 1 4 e d . . .
Cl2 Cl 0.32865(18) 0.1460(4) 0.90755(16) 0.0943(8) Uani 1 4 e d . . .
I1 I -0.11329(3) 0.13669(6) 0.82344(3) 0.06370(18) Uani 1 4 e d . . .
P P -0.03350(9) 0.46557(18) 0.73965(8) 0.0349(3) Uani 1 4 e d . . .
C1 C -0.1301(4) 0.3685(7) 0.7610(4) 0.0441(13) Uani 1 4 e d . . .
H17 H -0.1728 0.3495 0.7119 0.053 Uiso 1 4 e calc R . .
H18 H -0.1564 0.4496 0.7903 0.053 Uiso 1 4 e calc R . .
C11 C 0.0288(4) 0.5824(7) 0.8213(3) 0.0381(12) Uani 1 4 e d . . .
C12 C 0.0464(5) 0.5142(8) 0.8947(4) 0.0546(16) Uani 1 4 e d . . .
H12 H 0.0258 0.4064 0.9027 0.066 Uiso 1 4 e calc R . .
C13 C 0.0951(5) 0.6070(10) 0.9572(4) 0.0651(19) Uani 1 4 e d . . .
H13 H 0.1080 0.5608 1.0071 0.078 Uiso 1 4 e calc R . .
C14 C 0.1240(5) 0.7665(10) 0.9450(4) 0.0632(19) Uani 1 4 e d . . .
H14 H 0.1550 0.8297 0.9872 0.076 Uiso 1 4 e calc R . .
C15 C 0.1079(5) 0.8339(9) 0.8721(5) 0.067(2) Uani 1 4 e d . . .
H15 H 0.1289 0.9415 0.8643 0.081 Uiso 1 4 e calc R . .
C16 C 0.0597(5) 0.7407(9) 0.8093(4) 0.0574(17) Uani 1 4 e d . . .
H16 H 0.0486 0.7858 0.7592 0.069 Uiso 1 4 e calc R . .
C21 C 0.0358(4) 0.3082(7) 0.7106(3) 0.0381(12) Uani 1 4 e d . . .
C22 C -0.0002(4) 0.1821(8) 0.6589(4) 0.0475(14) Uani 1 4 e d . . .
H22 H -0.0612 0.1775 0.6385 0.057 Uiso 1 4 e calc R . .
C23 C 0.0539(5) 0.0638(8) 0.6376(4) 0.0524(15) Uani 1 4 e d . . .
H23 H 0.0293 -0.0223 0.6032 0.063 Uiso 1 4 e calc R . .
C24 C 0.1442(5) 0.0702(9) 0.6661(4) 0.0607(18) Uani 1 4 e d . . .
H24 H 0.1803 -0.0116 0.6514 0.073 Uiso 1 4 e calc R . .
C25 C 0.1806(5) 0.1955(11) 0.7159(5) 0.073(2) Uani 1 4 e d . . .
H25 H 0.2420 0.2018 0.7339 0.088 Uiso 1 4 e calc R . .
C26 C 0.1266(4) 0.3149(10) 0.7400(5) 0.0598(18) Uani 1 4 e d . . .
H26 H 0.1514 0.3985 0.7757 0.072 Uiso 1 4 e calc R . .
C31 C -0.0769(3) 0.6080(7) 0.6615(3) 0.0352(11) Uani 1 4 e d . . .
C32 C -0.0553(4) 0.5942(8) 0.5904(4) 0.0468(14) Uani 1 4 e d . . .
H32 H -0.0154 0.5113 0.5829 0.056 Uiso 1 4 e calc R . .
C33 C -0.0924(5) 0.7018(9) 0.5305(4) 0.0565(16) Uani 1 4 e d . . .
H33 H -0.0778 0.6922 0.4825 0.068 Uiso 1 4 e calc R . .
C34 C -0.1519(5) 0.8255(9) 0.5425(4) 0.0533(16) Uani 1 4 e d . . .
H34 H -0.1777 0.8979 0.5018 0.064 Uiso 1 4 e calc R . .
C35 C -0.1727(4) 0.8418(9) 0.6125(4) 0.0519(15) Uani 1 4 e d . . .
H35 H -0.2119 0.9263 0.6196 0.062 Uiso 1 4 e calc R . .
C36 C -0.1363(4) 0.7346(8) 0.6733(4) 0.0462(14) Uani 1 4 e d . . .
H36 H -0.1508 0.7459 0.7213 0.055 Uiso 1 4 e calc R . .

loop_
_atom_site_aniso_label
_atom_site_aniso_U_11
_atom_site_aniso_U_22
_atom_site_aniso_U_33
_atom_site_aniso_U_23
_atom_site_aniso_U_13
_atom_site_aniso_U_12
I2 0.0479(2) 0.0365(2) 0.0529(3) 0.00265(16) 0.00061(17) -0.00348(16)
Cl1 0.1025(15) 0.0603(11) 0.0676(11) 0.0066(9) 0.0328(11) 0.0173(10)
Cl2 0.1050(17) 0.0981(18) 0.0944(16) 0.0326(14) 0.0527(14) 0.0288(14)
I1 0.0768(3) 0.0508(3) 0.0684(3) 0.0058(2) 0.0270(2) 0.0000(2)
P 0.0343(7) 0.0296(7) 0.0389(7) -0.0011(5) 0.0046(5) 0.0009(5)
C1 0.043(3) 0.036(3) 0.055(3) 0.002(3) 0.014(3) -0.003(2)
C11 0.038(3) 0.033(3) 0.039(3) -0.002(2) 0.002(2) 0.001(2)
C12 0.066(4) 0.040(3) 0.051(4) 0.005(3) 0.000(3) -0.008(3)
C13 0.082(5) 0.060(4) 0.042(3) 0.006(3) -0.008(3) 0.001(4)
C14 0.070(5) 0.053(4) 0.056(4) -0.011(3) -0.008(3) -0.007(3)
C15 0.077(5) 0.044(4) 0.069(5) -0.004(3) -0.005(4) -0.022(4)
C16 0.070(4) 0.046(4) 0.049(4) 0.002(3) -0.001(3) -0.015(3)
C21 0.042(3) 0.031(3) 0.042(3) 0.001(2) 0.011(2) 0.006(2)
C22 0.047(3) 0.042(3) 0.052(3) -0.004(3) 0.009(3) -0.002(3)
C23 0.066(4) 0.040(3) 0.051(3) -0.003(3) 0.015(3) 0.002(3)
C24 0.069(4) 0.052(4) 0.066(4) 0.003(3) 0.025(3) 0.024(3)
C25 0.040(4) 0.083(6) 0.091(6) -0.019(5) 0.006(4) 0.018(4)
C26 0.045(3) 0.060(4) 0.069(4) -0.016(4) 0.002(3) 0.003(3)
C31 0.032(2) 0.033(3) 0.039(3) -0.002(2) 0.005(2) -0.001(2)
C32 0.057(4) 0.034(3) 0.052(3) -0.001(3) 0.019(3) 0.003(3)
C33 0.078(5) 0.050(4) 0.044(3) 0.004(3) 0.019(3) 0.000(3)
C34 0.058(4) 0.046(4) 0.051(4) 0.012(3) 0.003(3) 0.003(3)
C35 0.050(3) 0.048(3) 0.059(4) 0.009(3) 0.015(3) 0.016(3)
C36 0.050(3) 0.045(3) 0.046(3) 0.005(3) 0.014(3) 0.013(3)

loop_
_geom_bond_atom_site_label_1
_geom_bond_atom_site_label_2
_geom_bond_distance
_geom_bond_site_symmetry_2
_geom_bond_publ_flag
I2 Cl2 2.491(2) . ?
I2 Cl1 2.575(2) . ?
I1 C1 2.118(6) . ?
P C31 1.783(6) . ?
P C21 1.791(5) . ?
P C11 1.789(6) . ?
P C1 1.797(6) . ?
C11 C16 1.370(9) . ?
C11 C12 1.370(9) . ?
C12 C13 1.388(10) . ?
C13 C14 1.368(11) . ?
C14 C15 1.360(11) . ?
C15 C16 1.392(10) . ?
C21 C22 1.376(8) . ?
C21 C26 1.381(9) . ?
C22 C23 1.364(9) . ?
C23 C24 1.371(10) . ?
C24 C25 1.354(11) . ?
C25 C26 1.390(10) . ?
C31 C32 1.376(8) . ?
C31 C36 1.405(8) . ?
C32 C33 1.370(9) . ?
C33 C34 1.391(10) . ?
C34 C35 1.354(10) . ?
C35 C36 1.378(9) . ?
